data_7714719
loop_
_publ_author_name
'Hajibabaei, Farshid'
'Movafagh, Samaneh Sanei'
'Salehzadeh, Sadegh'
'Gable, Robert William'

_publ_section_title
;
 Complexation of drug amifampridine with Cu(II), Zn(II) and Cd(II) ions,
 and its dimerization with the magic of Mn(II) salts. Potential
 anti-COVID-19 and anticancer activities.
;
_journal_issue 3
_journal_name_full 'Dalton transactions (Cambridge, England : 2003)'
_journal_page_first 1066
_journal_page_last 1086
_journal_paper_doi 10.1039/d3dt03281g
_journal_volume 53
_journal_year 2024
_chemical_formula_moiety 'Cl O4, C10 H13 N6'
_chemical_formula_sum 'C10 H13 Cl N6 O4'
_chemical_formula_weight 316.71
_space_group_crystal_system monoclinic
_space_group_IT_number 14
_space_group_name_Hall '-P 2ybc'
_space_group_name_H-M_alt 'P 1 21/c 1'
_atom_sites_solution_hydrogens mixed
_atom_sites_solution_primary dual
_audit_creation_date 2022-10-14
_audit_creation_method
;
Olex2 1.5
(compiled 2022.04.07 svn.rca3783a0 for OlexSys, GUI svn.r6498)
;
_audit_update_record
;
2023-02-01 deposited with the CCDC.	2023-12-07 downloaded from the CCDC.
;
_cell_angle_alpha 90
_cell_angle_beta 104.108(8)
_cell_angle_gamma 90
_cell_formula_units_Z 4
_cell_length_a 11.0259(7)
_cell_length_b 9.9993(6)
_cell_length_c 12.2385(9)
_cell_measurement_reflns_used 2971
_cell_measurement_temperature 100(1)
_cell_measurement_theta_max 30.3360
_cell_measurement_theta_min 2.6440
_cell_volume 1308.61(16)
_computing_cell_refinement 'CrysAlisPro 1.171.42.70a (Rigaku OD, 2022)'
_computing_data_collection 'CrysAlisPro 1.171.42.70a (Rigaku OD, 2022)'
_computing_data_reduction 'CrysAlisPro 1.171.42.70a (Rigaku OD, 2022)'
_computing_molecular_graphics 'Olex2 1.5 (Dolomanov et al., 2009)'
_computing_publication_material 'Olex2 1.5 (Dolomanov et al., 2009)'
_computing_structure_refinement 'SHELXL 2018/3 (Sheldrick, 2015)'
_computing_structure_solution 'SHELXT  (Sheldrick, 2015)'
_diffrn_ambient_environment N~2~
_diffrn_ambient_temperature 100(1)
_diffrn_detector 'Hybrid Pixel Array Detector'
_diffrn_detector_area_resol_mean 10.0000
_diffrn_detector_type HyPix
_diffrn_measured_fraction_theta_full 0.926
_diffrn_measured_fraction_theta_max 0.697
_diffrn_measurement_details
;
List of Runs (angles in degrees, time in seconds):

  # Type    Start    End  Width  t~exp~   \w     \q     \k     \f   Frames
#--------------------------------------------------------------------------
  1  \w    -36.00 -10.00   0.50   15.92    --    6.73 -19.00  30.00   52
  2  \w     -6.00  80.00   0.50   15.92    --    6.73  38.00-150.00  172
  3  \w    -10.00  15.00   0.50   15.92    --    6.73 -99.00  60.00   50
;
_diffrn_measurement_device 'four-circle diffractometer'
_diffrn_measurement_device_type 'XtaLAB Synergy, Dualflex, HyPix'
_diffrn_measurement_method '\w scans'
_diffrn_orient_matrix_type 'CrysAlisPro convention (1999,Acta A55,543-557)'
_diffrn_orient_matrix_UB_11 0.0583045000
_diffrn_orient_matrix_UB_12 0.0297767000
_diffrn_orient_matrix_UB_13 0.0259797000
_diffrn_orient_matrix_UB_21 0.0052489000
_diffrn_orient_matrix_UB_22 -0.0422651000
_diffrn_orient_matrix_UB_23 0.0474085000
_diffrn_orient_matrix_UB_31 0.0312729000
_diffrn_orient_matrix_UB_32 -0.0484793000
_diffrn_orient_matrix_UB_33 -0.0254972000
_diffrn_radiation_monochromator mirror
_diffrn_radiation_probe x-ray
_diffrn_radiation_type 'Mo K\a'
_diffrn_radiation_wavelength 0.71073
_diffrn_reflns_av_R_equivalents 0.0475
_diffrn_reflns_av_unetI/netI 0.0673
_diffrn_reflns_Laue_measured_fraction_full 0.926
_diffrn_reflns_Laue_measured_fraction_max 0.697
_diffrn_reflns_limit_h_max 15
_diffrn_reflns_limit_h_min -13
_diffrn_reflns_limit_k_max 13
_diffrn_reflns_limit_k_min -8
_diffrn_reflns_limit_l_max 17
_diffrn_reflns_limit_l_min -15
_diffrn_reflns_number 5297
_diffrn_reflns_point_group_measured_fraction_full 0.926
_diffrn_reflns_point_group_measured_fraction_max 0.697
_diffrn_reflns_theta_full 25.242
_diffrn_reflns_theta_max 31.748
_diffrn_reflns_theta_min 2.663
_diffrn_source 'micro-focus sealed X-ray tube'
_diffrn_source_type 'PhotonJet (Mo) X-ray Source'
_exptl_absorpt_coefficient_mu 0.321
_exptl_absorpt_correction_T_max 1.000
_exptl_absorpt_correction_T_min 0.764
_exptl_absorpt_correction_type gaussian
_exptl_absorpt_process_details
;
CrysAlisPro 1.171.42.70a (Rigaku Oxford Diffraction, 2022)
Numerical absorption correction based on gaussian integration over
a multifaceted crystal model
Empirical absorption correction using spherical harmonics,
implemented in SCALE3 ABSPACK scaling algorithm.
;
_exptl_crystal_colour red
_exptl_crystal_colour_primary red
_exptl_crystal_density_diffrn 1.608
_exptl_crystal_description needle
_exptl_crystal_F_000 656
_exptl_crystal_recrystallization_method 'grown by slow evaporation from methanol/acetonitrile'
_exptl_crystal_size_max 0.62
_exptl_crystal_size_mid 0.056
_exptl_crystal_size_min 0.054
_refine_diff_density_max 0.787
_refine_diff_density_min -0.455
_refine_diff_density_rms 0.090
_refine_ls_extinction_method none
_refine_ls_goodness_of_fit_ref 1.118
_refine_ls_hydrogen_treatment mixed
_refine_ls_matrix_type full
_refine_ls_number_parameters 216
_refine_ls_number_reflns 3093
_refine_ls_number_restraints 2
_refine_ls_restrained_S_all 1.118
_refine_ls_R_factor_all 0.0799
_refine_ls_R_factor_gt 0.0564
_refine_ls_shift/su_max 0.000
_refine_ls_shift/su_mean 0.000
_refine_ls_structure_factor_coef Fsqd
_refine_ls_weighting_details 'w=1/[\s^2^(Fo^2^)+(0.0841P)^2^+0.4136P] where P=(Fo^2^+2Fc^2^)/3'
_refine_ls_weighting_scheme calc
_refine_ls_wR_factor_gt 0.1488
_refine_ls_wR_factor_ref 0.1672
_reflns_Friedel_coverage 0.000
_reflns_number_gt 2302
_reflns_number_total 3093
_reflns_threshold_expression 'I > 2\s(I)'
_cod_data_source_file d3dt03281g2.cif
_cod_data_source_block rwg2022_28sm7gau
_cod_depositor_comments 'Adding full bibliography for 7714716--7714722.cif.'
_cod_original_cell_volume 1308.62(16)
_cod_database_code 7714719
_shelx_shelxl_version_number 2018/3
_chemical_oxdiff_formula 'C10 H13 N6 Cl O4'
_chemical_oxdiff_usercomment P190
_shelx_space_group_comment
;
The symmetry employed for this shelxl refinement is uniquely defined
by the following loop, which should always be used as a source of
symmetry information in preference to the above space-group names.
They are only intended as comments.
;
_shelx_estimated_absorpt_t_max 0.983
_shelx_estimated_absorpt_t_min 0.826
_olex2_refinement_description
;
1. Fixed Uiso
 At 1.2 times of:
  All C(H) groups, All N(H) groups, All N(H,H) groups
2. Restrained distances
 N2-H2A
 0.87 with sigma of 0.005
 N2-H2B
 0.87 with sigma of 0.005
3.a Aromatic/amide H refined with riding coordinates:
 C1(H1), C2(H2), C5(H5), C9(H9), C10(H10)
;
_olex2_exptl_crystal_mounting_method mounted
_olex2_submission_original_sample_id P190
_olex2_submission_special_instructions 'No special instructions were received'
_oxdiff_exptl_absorpt_empirical_details
;
Empirical correction (ABSPACK) includes:
- Absorption correction using spherical harmonics
- Frame scaling
;
_oxdiff_exptl_absorpt_empirical_full_max 20.432
_oxdiff_exptl_absorpt_empirical_full_min 0.220

loop_
_space_group_symop_operation_xyz
'x, y, z'
'-x, y+1/2, -z+1/2'
'-x, -y, -z'
'x, -y-1/2, z-1/2'

loop_
_atom_site_label
_atom_site_type_symbol
_atom_site_fract_x
_atom_site_fract_y
_atom_site_fract_z
_atom_site_U_iso_or_equiv
_atom_site_adp_type
_atom_site_occupancy
_atom_site_site_symmetry_order
_atom_site_calc_flag
_atom_site_refinement_flags_posn
_atom_site_refinement_flags_adp
_atom_site_refinement_flags_occupancy
_atom_site_disorder_assembly
_atom_site_disorder_group
Cl1 Cl 0.65548(6) 0.18430(6) 0.74605(5) 0.0237(2) Uani 1 1 d . . . . .
O1 O 0.7222(2) 0.1458(3) 0.8578(2) 0.0474(7) Uani 1 1 d . . . . .
O2 O 0.5591(2) 0.0884(2) 0.70197(19) 0.0389(5) Uani 1 1 d . . . . .
O3 O 0.7427(2) 0.1940(2) 0.67530(19) 0.0365(5) Uani 1 1 d . . . . .
O4 O 0.60012(18) 0.3136(2) 0.75203(17) 0.0293(5) Uani 1 1 d . . . . .
N1 N 0.22499(19) 0.3536(2) 0.22778(18) 0.0202(4) Uani 1 1 d . . . . .
N2 N 0.4027(2) 0.4112(3) 0.56079(19) 0.0279(5) Uani 1 1 d D . . . .
H2A H 0.387(3) 0.4852(18) 0.592(3) 0.033 Uiso 1 1 d D U . . .
H2B H 0.464(2) 0.356(3) 0.584(3) 0.033 Uiso 1 1 d D U . . .
N3 N 0.4630(3) 0.1895(3) 0.4494(2) 0.0338(6) Uani 1 1 d . . . . .
H3A H 0.449(3) 0.160(4) 0.516(3) 0.041 Uiso 1 1 d . U . . .
H3B H 0.480(3) 0.119(4) 0.410(3) 0.041 Uiso 1 1 d . U . . .
N4 N 0.0793(2) 0.2182(2) 0.10598(18) 0.0222(5) Uani 1 1 d . . . . .
N5 N 0.1017(2) 0.4478(2) -0.17580(19) 0.0231(5) Uani 1 1 d . . . . .
H5A H 0.085(3) 0.405(4) -0.237(3) 0.028 Uiso 1 1 d . U . . .
N6 N 0.2541(2) 0.5120(3) 0.0409(2) 0.0266(5) Uani 1 1 d . . . . .
H6A H 0.284(3) 0.540(3) 0.106(3) 0.026(8) Uiso 1 1 d . . . . .
H6B H 0.247(3) 0.570(4) -0.005(3) 0.032(9) Uiso 1 1 d . . . . .
C1 C 0.2000(3) 0.4641(3) 0.2824(2) 0.0242(5) Uani 1 1 d . . . . .
H1 H 0.140614 0.527287 0.243480 0.029 Uiso 1 1 calc R U . . .
C2 C 0.2591(2) 0.4857(3) 0.3927(2) 0.0241(6) Uani 1 1 d . . . . .
H2 H 0.241327 0.564427 0.429433 0.029 Uiso 1 1 calc R U . . .
C3 C 0.3460(2) 0.3928(3) 0.4524(2) 0.0225(5) Uani 1 1 d . . . . .
C4 C 0.3710(2) 0.2769(3) 0.3935(2) 0.0218(5) Uani 1 1 d . . . . .
C5 C 0.3096(2) 0.2614(3) 0.2828(2) 0.0213(5) Uani 1 1 d . . . . .
H5 H 0.326167 0.184579 0.243089 0.026 Uiso 1 1 calc R U . . .
C6 C 0.1537(2) 0.3255(3) 0.1137(2) 0.0198(5) Uani 1 1 d . . . . .
C7 C 0.1681(2) 0.4077(2) 0.0263(2) 0.0188(5) Uani 1 1 d . . . . .
H5B H 0.156(3) 0.502(4) -0.170(3) 0.023 Uiso 1 1 d . U . . .
C8 C 0.0962(2) 0.3733(3) -0.0831(2) 0.0201(5) Uani 1 1 d . . . . .
C9 C 0.0176(2) 0.2620(3) -0.0932(2) 0.0213(5) Uani 1 1 d . . . . .
H9 H -0.031695 0.236526 -0.165134 0.026 Uiso 1 1 calc R U . . .
C10 C 0.0114(2) 0.1888(3) 0.0014(2) 0.0241(6) Uani 1 1 d . . . . .
H10 H -0.043389 0.114087 -0.007960 0.029 Uiso 1 1 calc R U . . .

loop_
_atom_site_aniso_label
_atom_site_aniso_U_11
_atom_site_aniso_U_22
_atom_site_aniso_U_33
_atom_site_aniso_U_23
_atom_site_aniso_U_13
_atom_site_aniso_U_12
Cl1 0.0254(3) 0.0202(3) 0.0225(4) 0.0030(2) 0.0003(3) 0.0024(2)
O1 0.0422(12) 0.0500(16) 0.0386(14) 0.0220(11) -0.0120(12) -0.0021(11)
O2 0.0413(12) 0.0279(12) 0.0430(13) -0.0085(9) 0.0017(11) -0.0086(9)
O3 0.0418(12) 0.0279(12) 0.0441(13) -0.0018(9) 0.0188(11) 0.0050(9)
O4 0.0325(10) 0.0242(11) 0.0315(11) -0.0050(8) 0.0087(9) 0.0006(8)
N1 0.0196(10) 0.0215(11) 0.0173(11) 0.0013(8) 0.0001(9) 0.0001(8)
N2 0.0330(12) 0.0284(13) 0.0199(12) 0.0005(9) 0.0020(11) -0.0033(10)
N3 0.0362(13) 0.0371(15) 0.0274(13) 0.0040(11) 0.0063(12) 0.0132(11)
N4 0.0242(10) 0.0204(11) 0.0200(11) 0.0012(8) 0.0013(10) -0.0005(8)
N5 0.0283(12) 0.0221(11) 0.0165(11) 0.0003(9) 0.0008(10) -0.0024(9)
N6 0.0343(13) 0.0262(13) 0.0167(12) -0.0003(10) 0.0010(11) -0.0102(10)
C1 0.0302(13) 0.0199(13) 0.0219(13) 0.0028(10) 0.0054(12) 0.0012(10)
C2 0.0327(14) 0.0196(13) 0.0198(13) -0.0008(9) 0.0057(12) -0.0038(10)
C3 0.0245(12) 0.0242(13) 0.0182(13) 0.0008(9) 0.0038(11) -0.0077(10)
C4 0.0172(11) 0.0265(13) 0.0204(13) 0.0045(10) 0.0024(11) -0.0001(9)
C5 0.0194(11) 0.0238(13) 0.0199(13) -0.0005(9) 0.0033(11) 0.0022(9)
C6 0.0198(11) 0.0216(13) 0.0162(12) -0.0009(9) 0.0009(10) 0.0034(9)
C7 0.0183(11) 0.0166(12) 0.0192(12) -0.0016(9) 0.0002(10) 0.0012(8)
C8 0.0215(12) 0.0188(12) 0.0183(12) 0.0007(9) 0.0014(10) 0.0042(9)
C9 0.0222(12) 0.0200(13) 0.0184(13) -0.0011(9) -0.0011(11) 0.0016(9)
C10 0.0250(12) 0.0186(13) 0.0260(14) -0.0004(10) 0.0009(12) -0.0024(10)

loop_
_atom_type_symbol
_atom_type_description
_atom_type_scat_dispersion_real
_atom_type_scat_dispersion_imag
_atom_type_scat_source
C C 0.0033 0.0016 'International Tables Vol C Tables 4.2.6.8 and 6.1.1.4'
H H 0.0000 0.0000 'International Tables Vol C Tables 4.2.6.8 and 6.1.1.4'
Cl Cl 0.1484 0.1585 'International Tables Vol C Tables 4.2.6.8 and 6.1.1.4'
N N 0.0061 0.0033 'International Tables Vol C Tables 4.2.6.8 and 6.1.1.4'
O O 0.0106 0.0060 'International Tables Vol C Tables 4.2.6.8 and 6.1.1.4'

loop_
_exptl_crystal_face_index_h
_exptl_crystal_face_index_k
_exptl_crystal_face_index_l
_exptl_crystal_face_perp_dist
-1 -1 0 0.0270
1 1 0 0.0270
-1 1 0 0.0280
1 -1 0 0.0280
-1 1 -3 0.2270
1 -1 3 0.2270

loop_
_geom_angle_atom_site_label_1
_geom_angle_atom_site_label_2
_geom_angle_atom_site_label_3
_geom_angle
_geom_angle_site_symmetry_1
_geom_angle_site_symmetry_3
_geom_angle_publ_flag
O1 Cl1 O3 109.07(14) . . ?
O1 Cl1 O4 108.50(15) . . ?
O2 Cl1 O1 109.80(15) . . ?
O2 Cl1 O3 111.06(13) . . ?
O2 Cl1 O4 109.57(13) . . ?
O4 Cl1 O3 108.80(12) . . ?
C1 N1 C5 120.3(2) . . ?
C1 N1 C6 120.3(2) . . ?
C5 N1 C6 119.2(2) . . ?
H2A N2 H2B 129(3) . . ?
C3 N2 H2A 117(2) . . ?
C3 N2 H2B 112(2) . . ?
H3A N3 H3B 109(4) . . ?
C4 N3 H3A 113(2) . . ?
C4 N3 H3B 117(2) . . ?
C6 N4 C10 115.5(2) . . ?
H5A N5 H5B 115(3) . . ?
C8 N5 H5A 114(2) . . ?
C8 N5 H5B 119(2) . . ?
H6A N6 H6B 112(4) . . ?
C7 N6 H6A 118(2) . . ?
C7 N6 H6B 120(3) . . ?
N1 C1 H1 119.6 . . ?
N1 C1 C2 120.8(2) . . ?
C2 C1 H1 119.6 . . ?
C1 C2 H2 119.7 . . ?
C1 C2 C3 120.6(2) . . ?
C3 C2 H2 119.7 . . ?
N2 C3 C2 121.4(3) . . ?
N2 C3 C4 120.8(3) . . ?
C2 C3 C4 117.8(2) . . ?
N3 C4 C3 118.1(3) . . ?
C5 C4 N3 122.9(3) . . ?
C5 C4 C3 118.9(2) . . ?
N1 C5 C4 121.7(2) . . ?
N1 C5 H5 119.2 . . ?
C4 C5 H5 119.2 . . ?
N4 C6 N1 113.7(2) . . ?
N4 C6 C7 127.1(2) . . ?
C7 C6 N1 119.3(2) . . ?
N6 C7 C8 120.6(2) . . ?
C6 C7 N6 123.2(2) . . ?
C6 C7 C8 116.1(2) . . ?
N5 C8 C7 121.4(2) . . ?
N5 C8 C9 120.7(2) . . ?
C9 C8 C7 117.9(2) . . ?
C8 C9 H9 119.9 . . ?
C10 C9 C8 120.2(2) . . ?
C10 C9 H9 119.9 . . ?
N4 C10 C9 123.3(2) . . ?
N4 C10 H10 118.4 . . ?
C9 C10 H10 118.4 . . ?

loop_
_geom_bond_atom_site_label_1
_geom_bond_atom_site_label_2
_geom_bond_distance
_geom_bond_site_symmetry_2
_geom_bond_publ_flag
Cl1 O1 1.438(2) . ?
Cl1 O2 1.436(2) . ?
Cl1 O3 1.445(2) . ?
Cl1 O4 1.439(2) . ?
N1 C1 1.354(3) . ?
N1 C5 1.366(3) . ?
N1 C6 1.453(3) . ?
N2 H2A 0.869(5) . ?
N2 H2B 0.869(5) . ?
N2 C3 1.334(4) . ?
N3 H3A 0.91(4) . ?
N3 H3B 0.91(4) . ?
N3 C4 1.387(4) . ?
N4 C6 1.340(3) . ?
N4 C10 1.349(4) . ?
N5 H5A 0.85(3) . ?
N5 H5B 0.79(3) . ?
N5 C8 1.370(3) . ?
N6 H6A 0.83(4) . ?
N6 H6B 0.80(4) . ?
N6 C7 1.392(3) . ?
C1 H1 0.9500 . ?
C1 C2 1.366(4) . ?
C2 H2 0.9500 . ?
C2 C3 1.405(4) . ?
C3 C4 1.427(4) . ?
C4 C5 1.368(4) . ?
C5 H5 0.9500 . ?
C6 C7 1.389(4) . ?
C7 C8 1.422(4) . ?
C8 C9 1.397(4) . ?
C9 H9 0.9500 . ?
C9 C10 1.385(4) . ?
C10 H10 0.9500 . ?

loop_
_geom_hbond_atom_site_label_D
_geom_hbond_atom_site_label_H
_geom_hbond_atom_site_label_A
_geom_hbond_distance_DH
_geom_hbond_distance_HA
_geom_hbond_distance_DA
_geom_hbond_angle_DHA
_geom_hbond_site_symmetry_A
_geom_hbond_publ_flag
N2 H2A O1 0.869(5) 2.183(13) 3.011(4) 159(3) 2_656 yes
N2 H2B O4 0.869(5) 2.27(3) 2.947(3) 135(3) . yes
N3 H3A O2 0.91(4) 2.42(4) 3.178(4) 142(3) . yes
N3 H3B O2 0.91(4) 2.46(4) 3.316(4) 158(3) 3_656 yes
N5 H5A N4 0.85(3) 2.26(4) 3.103(3) 169(3) 4_565 yes
N6 H6A O4 0.83(4) 2.39(4) 3.171(3) 157(3) 3_666 yes
N6 H6B O3 0.80(4) 2.45(4) 3.219(3) 161(3) 2_655 yes
C1 H1 N5 0.95 2.61 3.380(4) 138.6 3_565 yes

loop_
_geom_torsion_atom_site_label_1
_geom_torsion_atom_site_label_2
_geom_torsion_atom_site_label_3
_geom_torsion_atom_site_label_4
_geom_torsion
_geom_torsion_site_symmetry_1
_geom_torsion_site_symmetry_2
_geom_torsion_site_symmetry_3
_geom_torsion_site_symmetry_4
_geom_torsion_publ_flag
N1 C1 C2 C3 -0.9(4) . . . . ?
N1 C6 C7 N6 4.3(4) . . . . ?
N1 C6 C7 C8 179.4(2) . . . . ?
N2 C3 C4 N3 -5.1(4) . . . . ?
N2 C3 C4 C5 179.2(2) . . . . ?
N3 C4 C5 N1 -175.7(2) . . . . ?
N4 C6 C7 N6 -175.5(2) . . . . ?
N4 C6 C7 C8 -0.3(4) . . . . ?
N5 C8 C9 C10 -179.0(3) . . . . ?
N6 C7 C8 N5 -5.3(4) . . . . ?
N6 C7 C8 C9 175.8(2) . . . . ?
C1 N1 C5 C4 0.2(4) . . . . ?
C1 N1 C6 N4 -111.6(3) . . . . ?
C1 N1 C6 C7 68.6(3) . . . . ?
C1 C2 C3 N2 -178.7(2) . . . . ?
C1 C2 C3 C4 0.8(4) . . . . ?
C2 C3 C4 N3 175.5(2) . . . . ?
C2 C3 C4 C5 -0.2(3) . . . . ?
C3 C4 C5 N1 -0.3(4) . . . . ?
C5 N1 C1 C2 0.4(4) . . . . ?
C5 N1 C6 N4 62.6(3) . . . . ?
C5 N1 C6 C7 -117.2(3) . . . . ?
C6 N1 C1 C2 174.5(2) . . . . ?
C6 N1 C5 C4 -174.0(2) . . . . ?
C6 N4 C10 C9 0.7(4) . . . . ?
C6 C7 C8 N5 179.4(2) . . . . ?
C6 C7 C8 C9 0.5(3) . . . . ?
C7 C8 C9 C10 -0.1(4) . . . . ?
C8 C9 C10 N4 -0.5(4) . . . . ?
C10 N4 C6 N1 180.0(2) . . . . ?
C10 N4 C6 C7 -0.3(4) . . . . ?

loop_
_exptl_oxdiff_crystal_face_indexfrac_h
_exptl_oxdiff_crystal_face_indexfrac_k
_exptl_oxdiff_crystal_face_indexfrac_l
_exptl_oxdiff_crystal_face_x
_exptl_oxdiff_crystal_face_y
_exptl_oxdiff_crystal_face_z
-1.0000 -1.0000 0.0000 -0.0881 0.0370 0.0172
1.0000 1.0000 -0.0000 0.0881 -0.0370 -0.0172
-0.9989 0.9964 -0.0022 -0.0286 -0.0475 -0.0795
0.9989 -0.9964 0.0022 0.0286 0.0475 0.0795
-0.9982 0.9991 -2.9971 -0.1063 -0.1896 -0.0032
0.9982 -0.9991 2.9971 0.1063 0.1896 0.0032
